data_1559748
loop_
_publ_author_name
'Qiao, Yusen'
'Yin, Haolin'
'Moreau, Liane M.'
'Feng, Rulin'
'Higgins, Robert F.'
'Manor, Brian C.'
'Carroll, Patrick J.'
'Booth, Corwin H.'
'Autschbach, Jochen'
'Schelter, Eric J.'

_publ_section_title
;
 Cerium(iv) complexes with guanidinate ligands: intense colors and
 anomalous electronic structures.
;
_journal_issue 10
_journal_name_full 'Chemical science'
_journal_page_first 3558
_journal_page_last 3567
_journal_paper_doi 10.1039/d0sc05193d
_journal_volume 12
_journal_year 2020
_chemical_formula_moiety 'C32 H82 Ce N7 Si6, C32 H12 B F24'
_chemical_formula_sum 'C64 H94 B Ce F24 N7 Si6'
_chemical_formula_weight 1736.93
_space_group_crystal_system monoclinic
_space_group_IT_number 14
_space_group_name_Hall '-P 2ybc'
_space_group_name_H-M_alt 'P 1 21/c 1'
_atom_sites_solution_hydrogens geom
_atom_sites_solution_primary dual
_audit_creation_date 2020-10-22
_audit_creation_method
;
Olex2 1.2
(compiled 2018.05.29 svn.r3508 for OlexSys, GUI svn.r5506)
;
_audit_update_record
;
2020-10-23 deposited with the CCDC.	2020-12-09 downloaded from the CCDC.
;
_cell_angle_alpha 90
_cell_angle_beta 91.191(3)
_cell_angle_gamma 90
_cell_formula_units_Z 4
_cell_length_a 18.6937(17)
_cell_length_b 18.0533(16)
_cell_length_c 26.789(2)
_cell_measurement_reflns_used 9779
_cell_measurement_temperature 100
_cell_measurement_theta_max 27.30
_cell_measurement_theta_min 3.14
_cell_volume 9038.9(13)
_computing_cell_refinement 'Bruker SAINT v8.37A'
_computing_data_collection 'Bruker APEX3 v2016.1-0'
_computing_data_reduction 'Bruker SAINT v8.37A'
_computing_publication_material 'Olex2 (Dolomanov et al., 2009)'
_computing_structure_refinement 'ShelXL (Sheldrick, 2015)'
_computing_structure_solution 'SHELXT (Sheldrick, 2015)'
_diffrn_ambient_temperature 100
_diffrn_measured_fraction_theta_full 0.998
_diffrn_measured_fraction_theta_max 0.995
_diffrn_measurement_device 'CMOS area detector'
_diffrn_measurement_device_type 'Bruker D8QUEST'
_diffrn_measurement_method '\w and \f scans'
_diffrn_radiation_monochromator graphite
_diffrn_radiation_type MoK\a
_diffrn_radiation_wavelength 0.71073
_diffrn_reflns_av_R_equivalents 0.0593
_diffrn_reflns_av_unetI/netI 0.0193
_diffrn_reflns_Laue_measured_fraction_full 0.998
_diffrn_reflns_Laue_measured_fraction_max 0.995
_diffrn_reflns_limit_h_max 24
_diffrn_reflns_limit_h_min -24
_diffrn_reflns_limit_k_max 23
_diffrn_reflns_limit_k_min -23
_diffrn_reflns_limit_l_max 34
_diffrn_reflns_limit_l_min -34
_diffrn_reflns_number 477588
_diffrn_reflns_point_group_measured_fraction_full 0.998
_diffrn_reflns_point_group_measured_fraction_max 0.995
_diffrn_reflns_theta_full 25.242
_diffrn_reflns_theta_max 27.569
_diffrn_reflns_theta_min 2.864
_diffrn_source 'sealed tube'
_exptl_absorpt_coefficient_mu 0.670
_exptl_absorpt_correction_T_max 0.7456
_exptl_absorpt_correction_T_min 0.6976
_exptl_absorpt_correction_type multi-scan
_exptl_absorpt_process_details 'SADABS v2014/5'
_exptl_crystal_colour black
_exptl_crystal_density_diffrn 1.276
_exptl_crystal_description prism
_exptl_crystal_F_000 3560
_exptl_crystal_size_max 0.20
_exptl_crystal_size_mid 0.18
_exptl_crystal_size_min 0.15
_refine_diff_density_max 2.178
_refine_diff_density_min -1.612
_refine_diff_density_rms 0.124
_refine_ls_extinction_method none
_refine_ls_goodness_of_fit_ref 1.123
_refine_ls_hydrogen_treatment constr
_refine_ls_matrix_type full
_refine_ls_number_parameters 1145
_refine_ls_number_reflns 20804
_refine_ls_number_restraints 456
_refine_ls_restrained_S_all 1.149
_refine_ls_R_factor_all 0.0860
_refine_ls_R_factor_gt 0.0661
_refine_ls_shift/su_max 0.001
_refine_ls_shift/su_mean 0.000
_refine_ls_structure_factor_coef Fsqd
_refine_ls_weighting_details 'w=1/[\s^2^(Fo^2^)+(0.0699P)^2^+37.0141P] where P=(Fo^2^+2Fc^2^)/3'
_refine_ls_weighting_scheme calc
_refine_ls_wR_factor_gt 0.1652
_refine_ls_wR_factor_ref 0.1879
_reflns_number_gt 17077
_reflns_number_total 20804
_reflns_threshold_expression 'I > 2\s(I)'
_cod_data_source_file d0sc05193d2.cif
_cod_data_source_block 4915
_cod_depositor_comments
;Adding full bibliography for 1559747--1559748.cif.

 Adding full bibliography for 1559747--1559748.cif.
;
_cod_original_cell_volume 9038.9(14)
_cod_database_code 1559748
_shelx_shelxl_version_number 2018/3

loop_
_space_group_symop_operation_xyz
'x, y, z'
'-x, y+1/2, -z+1/2'
'-x, -y, -z'
'x, -y-1/2, z-1/2'

loop_
_atom_site_label
_atom_site_type_symbol
_atom_site_fract_x
_atom_site_fract_y
_atom_site_fract_z
_atom_site_U_iso_or_equiv
_atom_site_adp_type
_atom_site_occupancy
_atom_site_site_symmetry_order
_atom_site_calc_flag
_atom_site_refinement_flags_posn
_atom_site_refinement_flags_adp
_atom_site_refinement_flags_occupancy
_atom_site_disorder_assembly
_atom_site_disorder_group
Ce1 Ce 0.23084(2) 0.25667(2) 0.48257(2) 0.03230(8) Uani 1 1 d . . . . .
Si1 Si 0.26709(15) 0.1468(2) 0.58131(13) 0.0543(8) Uani 0.798(9) 1 d . U P A 1
C1 C 0.2929(5) 0.0492(5) 0.5712(4) 0.071(2) Uani 0.798(9) 1 d . U P A 1
H1a H 0.279029 0.034532 0.537934 0.107 Uiso 0.798(9) 1 calc GR . P A 1
H1b H 0.269381 0.018254 0.594881 0.107 Uiso 0.798(9) 1 calc GR . P A 1
H1c H 0.343821 0.044251 0.575457 0.107 Uiso 0.798(9) 1 calc GR . P A 1
C2 C 0.2907(7) 0.1742(7) 0.6465(4) 0.083(3) Uani 0.798(9) 1 d . U P A 1
H2a H 0.340247 0.163606 0.653267 0.125 Uiso 0.798(9) 1 calc GR . P A 1
H2b H 0.261690 0.146819 0.669239 0.125 Uiso 0.798(9) 1 calc GR . P A 1
H2c H 0.282202 0.226239 0.650690 0.125 Uiso 0.798(9) 1 calc GR . P A 1
C3 C 0.1687(4) 0.1545(5) 0.5718(3) 0.0487(18) Uani 0.798(9) 1 d . U P A 1
H3a H 0.153473 0.203584 0.580326 0.073 Uiso 0.798(9) 1 calc GR . P A 1
H3b H 0.145235 0.119180 0.592700 0.073 Uiso 0.798(9) 1 calc GR . P A 1
H3c H 0.156434 0.144619 0.537459 0.073 Uiso 0.798(9) 1 calc GR . P A 1
Si2 Si 0.39754(19) 0.2202(2) 0.53351(19) 0.0611(10) Uani 0.798(9) 1 d . U P A 1
C4 C 0.4530(6) 0.1341(7) 0.5278(6) 0.101(4) Uani 0.798(9) 1 d . U P A 1
H4a H 0.451181 0.106408 0.558376 0.152 Uiso 0.798(9) 1 calc GR . P A 1
H4b H 0.501665 0.147510 0.521469 0.152 Uiso 0.798(9) 1 calc GR . P A 1
H4c H 0.434546 0.104411 0.500794 0.152 Uiso 0.798(9) 1 calc GR . P A 1
C5 C 0.4263(5) 0.2728(7) 0.5903(5) 0.080(3) Uani 0.798(9) 1 d . U P A 1
H5a H 0.387942 0.304106 0.600733 0.119 Uiso 0.798(9) 1 calc GR . P A 1
H5b H 0.467225 0.302621 0.582804 0.119 Uiso 0.798(9) 1 calc GR . P A 1
H5c H 0.438647 0.238674 0.616593 0.119 Uiso 0.798(9) 1 calc GR . P A 1
C6 C 0.4074(6) 0.2809(8) 0.4784(5) 0.073(3) Uani 0.798(9) 1 d . U P A 1
H6a H 0.391409 0.255013 0.448954 0.110 Uiso 0.798(9) 1 calc GR . P A 1
H6b H 0.456806 0.294321 0.475225 0.110 Uiso 0.798(9) 1 calc GR . P A 1
H6c H 0.379200 0.324793 0.482550 0.110 Uiso 0.798(9) 1 calc GR . P A 1
Si1' Si 0.2808(7) 0.1159(8) 0.5642(5) 0.056(3) Uani 0.202(9) 1 d . U P A 2
C1' C 0.3099(18) 0.0254(17) 0.5383(15) 0.062(6) Uani 0.202(9) 1 d . U P A 2
H1a' H 0.317154 0.030309 0.503056 0.092 Uiso 0.202(9) 1 calc GR . P A 2
H1b' H 0.273694 -0.011220 0.543921 0.092 Uiso 0.202(9) 1 calc GR . P A 2
H1c' H 0.353831 0.010322 0.554463 0.092 Uiso 0.202(9) 1 calc GR . P A 2
C2' C 0.313(2) 0.134(2) 0.6310(13) 0.066(6) Uani 0.202(9) 1 d . U P A 2
H2a' H 0.300530 0.092104 0.651474 0.098 Uiso 0.202(9) 1 calc GR . P A 2
H2b' H 0.289620 0.177408 0.643452 0.098 Uiso 0.202(9) 1 calc GR . P A 2
H2c' H 0.363450 0.140752 0.631827 0.098 Uiso 0.202(9) 1 calc GR . P A 2
C3' C 0.1808(19) 0.119(2) 0.5659(14) 0.054(5) Uani 0.202(9) 1 d . U P A 2
H3a' H 0.161464 0.118513 0.532451 0.081 Uiso 0.202(9) 1 calc GR . P A 2
H3b' H 0.165950 0.163188 0.582598 0.081 Uiso 0.202(9) 1 calc GR . P A 2
H3c' H 0.163656 0.076400 0.583636 0.081 Uiso 0.202(9) 1 calc GR . P A 2
Si2' Si 0.3871(10) 0.2356(11) 0.5506(7) 0.069(3) Uani 0.202(9) 1 d . U P A 2
C4' C 0.444(2) 0.150(2) 0.5578(17) 0.072(6) Uani 0.202(9) 1 d . U P A 2
H4a' H 0.430254 0.123256 0.587058 0.108 Uiso 0.202(9) 1 calc GR . P A 2
H4b' H 0.493554 0.164055 0.561174 0.108 Uiso 0.202(9) 1 calc GR . P A 2
H4c' H 0.437739 0.119013 0.528950 0.108 Uiso 0.202(9) 1 calc GR . P A 2
C5' C 0.399(2) 0.301(3) 0.6068(17) 0.077(7) Uani 0.202(9) 1 d . U P A 2
H5a' H 0.356656 0.329712 0.610701 0.116 Uiso 0.202(9) 1 calc GR . P A 2
H5b' H 0.439106 0.333133 0.601391 0.116 Uiso 0.202(9) 1 calc GR . P A 2
H5c' H 0.408109 0.272063 0.636480 0.116 Uiso 0.202(9) 1 calc GR . P A 2
C6' C 0.4316(18) 0.279(3) 0.4889(18) 0.058(6) Uani 0.202(9) 1 d . U P A 2
H6a' H 0.433363 0.241275 0.463457 0.087 Uiso 0.202(9) 1 calc GR . P A 2
H6b' H 0.479167 0.295297 0.496954 0.087 Uiso 0.202(9) 1 calc GR . P A 2
H6c' H 0.403246 0.319578 0.477110 0.087 Uiso 0.202(9) 1 calc GR . P A 2
Si3 Si 0.10595(8) 0.02598(7) 0.39618(6) 0.0436(3) Uani 1 1 d . . . . .
Si4 Si 0.09289(8) 0.15259(9) 0.31876(5) 0.0473(3) Uani 1 1 d . . . . .
Si5 Si 0.28151(7) 0.53469(7) 0.53319(5) 0.0350(3) Uani 1 1 d . . . . .
Si6 Si 0.15020(7) 0.54300(6) 0.46130(4) 0.0311(2) Uani 1 1 d . . . . .
N1 N 0.3048(2) 0.2029(3) 0.53480(18) 0.0535(12) Uani 1 1 d . . . . .
N2 N 0.2302(2) 0.1770(2) 0.41191(16) 0.0376(8) Uani 1 1 d . . . . .
N3 N 0.12595(19) 0.20236(19) 0.44830(12) 0.0289(7) Uani 1 1 d . . . . .
N4 N 0.1231(2) 0.1186(2) 0.37738(14) 0.0335(8) Uani 1 1 d . . . . .
N5 N 0.1924(2) 0.3661(2) 0.52450(12) 0.0343(8) Uani 1 1 d . . . . .
N6 N 0.24646(18) 0.37788(19) 0.45090(12) 0.0276(7) Uani 1 1 d . . . . .
N7 N 0.21587(19) 0.49117(19) 0.49437(12) 0.0272(7) Uani 1 1 d . . . . .
C7 C 0.1593(2) 0.1657(2) 0.41182(15) 0.0286(8) Uani 1 1 d . . . . .
C8 C 0.2779(3) 0.1341(3) 0.3798(3) 0.0577(16) Uani 1 1 d . . . . .
H8 H 0.248702 0.107495 0.354850 0.077 Uiso 1 1 calc R . . . .
C9 C 0.3194(4) 0.0776(4) 0.4114(4) 0.101(3) Uani 1 1 d . . . . .
H9a H 0.351401 0.103017 0.434075 0.151 Uiso 1 1 calc GR . . . .
H9b H 0.346490 0.045995 0.390003 0.151 Uiso 1 1 calc GR . . . .
H9c H 0.286520 0.048175 0.430022 0.151 Uiso 1 1 calc GR . . . .
C10 C 0.3283(3) 0.1857(4) 0.3530(3) 0.084(3) Uani 1 1 d . . . . .
H10a H 0.300954 0.220213 0.333126 0.126 Uiso 1 1 calc GR . . . .
H10b H 0.358657 0.157273 0.331777 0.126 Uiso 1 1 calc GR . . . .
H10c H 0.357105 0.212185 0.377075 0.126 Uiso 1 1 calc GR . . . .
C11 C 0.0470(2) 0.2070(2) 0.44868(15) 0.0303(8) Uani 1 1 d . . . . .
H11 H 0.027085 0.171087 0.424722 0.040 Uiso 1 1 calc R . . . .
C12 C 0.0170(3) 0.1913(4) 0.4995(2) 0.0538(14) Uani 1 1 d . . . . .
H12a H 0.028640 0.141505 0.509247 0.081 Uiso 1 1 calc GR . . . .
H12b H -0.034063 0.197185 0.498195 0.081 Uiso 1 1 calc GR . . . .
H12c H 0.037293 0.225310 0.523458 0.081 Uiso 1 1 calc GR . . . .
C13 C 0.0247(3) 0.2845(3) 0.4325(2) 0.0507(13) Uani 1 1 d . . . . .
H13a H 0.038914 0.319455 0.457842 0.076 Uiso 1 1 calc GR . . . .
H13b H -0.026252 0.286231 0.427636 0.076 Uiso 1 1 calc GR . . . .
H13c H 0.047529 0.296798 0.401796 0.076 Uiso 1 1 calc GR . . . .
C14 C 0.1267(5) 0.0155(4) 0.4632(3) 0.077(2) Uani 1 1 d . . . . .
H14a H 0.171579 0.039075 0.471029 0.115 Uiso 1 1 calc GR . . . .
H14b H 0.129798 -0.036208 0.471373 0.115 Uiso 1 1 calc GR . . . .
H14c H 0.089593 0.038102 0.482186 0.115 Uiso 1 1 calc GR . . . .
C15 C 0.1591(4) -0.0412(3) 0.3590(3) 0.071(2) Uani 1 1 d . . . . .
H15a H 0.139159 -0.044513 0.325812 0.107 Uiso 1 1 calc GR . . . .
H15b H 0.157782 -0.089032 0.374617 0.107 Uiso 1 1 calc GR . . . .
H15c H 0.207819 -0.024503 0.357600 0.107 Uiso 1 1 calc GR . . . .
C16 C 0.0092(3) 0.0026(3) 0.3868(3) 0.073(2) Uani 1 1 d . . . . .
H16a H -0.019559 0.039022 0.403184 0.110 Uiso 1 1 calc GR . . . .
H16b H -0.000107 -0.045349 0.400735 0.110 Uiso 1 1 calc GR . . . .
H16c H -0.002565 0.002217 0.351770 0.110 Uiso 1 1 calc GR . . . .
C17 C 0.1369(4) 0.2425(4) 0.3056(3) 0.0679(18) Uani 1 1 d . . . . .
H17a H 0.124901 0.277703 0.331009 0.102 Uiso 1 1 calc GR . . . .
H17b H 0.120707 0.260598 0.273650 0.102 Uiso 1 1 calc GR . . . .
H17c H 0.187832 0.235794 0.305479 0.102 Uiso 1 1 calc GR . . . .
C18 C 0.1129(7) 0.0843(5) 0.2706(3) 0.119(4) Uani 1 1 d . . . . .
H18a H 0.163626 0.076447 0.269775 0.179 Uiso 1 1 calc GR . . . .
H18b H 0.096103 0.102214 0.238733 0.179 Uiso 1 1 calc GR . . . .
H18c H 0.089406 0.038472 0.278100 0.179 Uiso 1 1 calc GR . . . .
C19 C -0.0071(4) 0.1725(5) 0.3177(3) 0.074(2) Uani 1 1 d . . . . .
H19a H -0.032585 0.128535 0.326920 0.111 Uiso 1 1 calc GR . . . .
H19b H -0.022008 0.187464 0.284730 0.111 Uiso 1 1 calc GR . . . .
H19c H -0.017116 0.211386 0.340952 0.111 Uiso 1 1 calc GR . . . .
C20 C 0.2179(2) 0.4131(2) 0.49016(13) 0.0255(8) Uani 1 1 d . . . . .
C21 C 0.1597(3) 0.3942(3) 0.57090(16) 0.0493(14) Uani 1 1 d . . . . .
H21 H 0.161362 0.448481 0.570173 0.066 Uiso 1 1 calc R . . . .
C22 C 0.2017(4) 0.3683(5) 0.6160(2) 0.071(2) Uani 1 1 d . . . . .
H22a H 0.200084 0.315243 0.617779 0.106 Uiso 1 1 calc GR . . . .
H22b H 0.181367 0.388937 0.645572 0.106 Uiso 1 1 calc GR . . . .
H22c H 0.250512 0.384251 0.613599 0.106 Uiso 1 1 calc GR . . . .
C23 C 0.0815(3) 0.3706(4) 0.57378(19) 0.0547(14) Uani 1 1 d . . . . .
H23a H 0.055157 0.389979 0.545543 0.082 Uiso 1 1 calc GR . . . .
H23b H 0.061489 0.389349 0.603986 0.082 Uiso 1 1 calc GR . . . .
H23c H 0.078554 0.317468 0.573636 0.082 Uiso 1 1 calc GR . . . .
C24 C 0.2713(3) 0.4182(3) 0.40686(16) 0.0359(9) Uani 1 1 d . . . . .
H24 H 0.263973 0.471374 0.412231 0.048 Uiso 1 1 calc R . . . .
C25 C 0.3513(3) 0.4044(4) 0.3986(3) 0.0650(17) Uani 1 1 d . . . . .
H25a H 0.378556 0.422418 0.426814 0.098 Uiso 1 1 calc GR . . . .
H25b H 0.365803 0.429799 0.369004 0.098 Uiso 1 1 calc GR . . . .
H25c H 0.359503 0.352188 0.394791 0.098 Uiso 1 1 calc GR . . . .
C26 C 0.2287(4) 0.3951(4) 0.3623(2) 0.0639(17) Uani 1 1 d . . . . .
H26a H 0.242024 0.345733 0.352972 0.096 Uiso 1 1 calc GR . . . .
H26b H 0.237854 0.428363 0.335155 0.096 Uiso 1 1 calc GR . . . .
H26c H 0.178761 0.396325 0.369776 0.096 Uiso 1 1 calc GR . . . .
C27 C 0.3556(3) 0.4671(3) 0.5452(2) 0.0506(13) Uani 1 1 d . . . . .
H27a H 0.336016 0.421231 0.556844 0.076 Uiso 1 1 calc GR . . . .
H27b H 0.388031 0.486784 0.570091 0.076 Uiso 1 1 calc GR . . . .
H27c H 0.380755 0.458584 0.514871 0.076 Uiso 1 1 calc GR . . . .
C28 C 0.2456(3) 0.5683(3) 0.59349(17) 0.0473(12) Uani 1 1 d . . . . .
H28a H 0.201476 0.594336 0.587301 0.071 Uiso 1 1 calc GR . . . .
H28b H 0.279613 0.601068 0.609225 0.071 Uiso 1 1 calc GR . . . .
H28c H 0.237064 0.526837 0.615000 0.071 Uiso 1 1 calc GR . . . .
C29 C 0.3184(3) 0.6155(3) 0.4995(2) 0.0541(14) Uani 1 1 d . . . . .
H29a H 0.333866 0.600115 0.467159 0.081 Uiso 1 1 calc GR . . . .
H29b H 0.358261 0.635463 0.518182 0.081 Uiso 1 1 calc GR . . . .
H29c H 0.282002 0.652760 0.495674 0.081 Uiso 1 1 calc GR . . . .
C30 C 0.1148(3) 0.6158(3) 0.5027(2) 0.0457(12) Uani 1 1 d . . . . .
H30a H 0.096074 0.593359 0.532169 0.069 Uiso 1 1 calc GR . . . .
H30b H 0.077305 0.642440 0.485431 0.069 Uiso 1 1 calc GR . . . .
H30c H 0.152548 0.649464 0.511948 0.069 Uiso 1 1 calc GR . . . .
C31 C 0.1826(3) 0.5898(3) 0.40353(19) 0.0482(12) Uani 1 1 d . . . . .
H31a H 0.228371 0.612123 0.410374 0.072 Uiso 1 1 calc GR . . . .
H31b H 0.149009 0.627371 0.393308 0.072 Uiso 1 1 calc GR . . . .
H31c H 0.186981 0.553931 0.377327 0.072 Uiso 1 1 calc GR . . . .
C32 C 0.0754(3) 0.4792(3) 0.4437(2) 0.0447(11) Uani 1 1 d . . . . .
H32a H 0.093762 0.438051 0.425240 0.067 Uiso 1 1 calc GR . . . .
H32b H 0.040708 0.505294 0.423471 0.067 Uiso 1 1 calc GR . . . .
H32c H 0.053135 0.461361 0.473378 0.067 Uiso 1 1 calc GR . . . .
C33 C 0.7701(2) 0.1990(2) 0.28904(14) 0.0293(8) Uani 1 1 d . . . . .
C34 C 0.7881(2) 0.1298(3) 0.26931(16) 0.0337(9) Uani 1 1 d . . . . .
H34 H 0.784319 0.122481 0.234997 0.045 Uiso 1 1 calc R . . . .
C35 C 0.8116(2) 0.0716(3) 0.29957(18) 0.0388(10) Uani 1 1 d . . . . .
C36 C 0.8180(2) 0.0802(3) 0.35071(18) 0.0392(10) Uani 1 1 d . . . . .
H36 H 0.833080 0.041117 0.370956 0.052 Uiso 1 1 calc R . . . .
C37 C 0.8014(2) 0.1480(3) 0.37099(16) 0.0360(10) Uani 1 1 d . . . . .
C38 C 0.7780(2) 0.2060(3) 0.34105(15) 0.0326(9) Uani 1 1 d . . . . .
H38 H 0.767026 0.251040 0.355884 0.043 Uiso 1 1 calc R . . . .
C39 C 0.8278(3) -0.0010(3) 0.2758(2) 0.0547(14) Uani 1 1 d . . . . .
F1 F 0.8649(3) 0.0053(2) 0.2351(2) 0.121(2) Uani 1 1 d . . . . .
F2 F 0.7675(2) -0.0369(2) 0.26062(16) 0.0806(12) Uani 1 1 d . . . . .
F3 F 0.8594(3) -0.0486(2) 0.30604(17) 0.0876(14) Uani 1 1 d . . . . .
C40 C 0.8073(3) 0.1597(3) 0.42630(18) 0.0479(13) Uani 1 1 d . . . . .
F4 F 0.8503(5) 0.1088(4) 0.44762(19) 0.088(3) Uani 0.739(15) 1 d . U P B 1
F5 F 0.7449(5) 0.1484(8) 0.4458(2) 0.096(3) Uani 0.739(15) 1 d . U P B 1
F6 F 0.8331(6) 0.2222(4) 0.4378(2) 0.078(3) Uani 0.739(15) 1 d . U P B 1
F4' F 0.8720(11) 0.1594(19) 0.4453(6) 0.091(7) Uani 0.261(15) 1 d . U P B 2
F5' F 0.7727(13) 0.1170(9) 0.4555(5) 0.055(5) Uani 0.261(15) 1 d . U P B 2
F6' F 0.7782(19) 0.2301(10) 0.4440(5) 0.082(7) Uani 0.261(15) 1 d . U P B 2
C41 C 0.6970(2) 0.3290(3) 0.27856(14) 0.0325(9) Uani 1 1 d . . . . .
C42 C 0.6436(2) 0.3070(3) 0.31123(16) 0.0384(10) Uani 1 1 d . . . . .
H42 H 0.640408 0.257616 0.320721 0.051 Uiso 1 1 calc R . . . .
C43 C 0.5947(3) 0.3585(4) 0.32985(18) 0.0474(13) Uani 1 1 d . . . . .
C44 C 0.5950(3) 0.4313(4) 0.31552(19) 0.0499(13) Uani 1 1 d . . . . .
H44 H 0.561383 0.464422 0.327546 0.066 Uiso 1 1 calc R . . . .
C45 C 0.6471(3) 0.4543(3) 0.28234(18) 0.0439(11) Uani 1 1 d . . . . .
C46 C 0.6961(2) 0.4033(3) 0.26438(15) 0.0349(9) Uani 1 1 d . . . . .
H46 H 0.729809 0.419585 0.241820 0.046 Uiso 1 1 calc R . . . .
C47 C 0.5396(3) 0.3319(5) 0.3657(3) 0.071(2) Uani 1 1 d . . . . .
F7 F 0.5697(3) 0.2867(5) 0.4012(2) 0.137(3) Uani 1 1 d . . . . .
F8 F 0.4884(3) 0.2974(5) 0.3471(2) 0.159(4) Uani 1 1 d . . . . .
F9 F 0.5169(3) 0.3851(3) 0.3954(2) 0.115(2) Uani 1 1 d . . . . .
C48 C 0.6503(3) 0.5340(3) 0.2669(2) 0.0574(15) Uani 1 1 d D . . . .
F10 F 0.6555(9) 0.5794(5) 0.3087(4) 0.083(4) Uani 0.54(2) 1 d D U P C 1
F11 F 0.7055(7) 0.5522(5) 0.2383(8) 0.095(6) Uani 0.54(2) 1 d D U P C 1
F12 F 0.5899(5) 0.5599(6) 0.2449(4) 0.060(3) Uani 0.54(2) 1 d D U P C 1
F10' F 0.6972(9) 0.5710(8) 0.2944(5) 0.089(4) Uani 0.46(2) 1 d D U P C 2
F11' F 0.6735(8) 0.5367(7) 0.2172(3) 0.064(3) Uani 0.46(2) 1 d D U P C 2
F12' F 0.5846(6) 0.5609(10) 0.2666(9) 0.112(6) Uani 0.46(2) 1 d D U P C 2
C49 C 0.8312(2) 0.3070(2) 0.24571(13) 0.0259(8) Uani 1 1 d . . . . .
C50 C 0.8609(2) 0.3568(2) 0.28035(14) 0.0298(8) Uani 1 1 d . . . . .
H50 H 0.832118 0.374587 0.305577 0.040 Uiso 1 1 calc R . . . .
C51 C 0.9313(3) 0.3808(3) 0.27889(16) 0.0357(9) Uani 1 1 d . . . . .
C52 C 0.9762(2) 0.3570(3) 0.24106(17) 0.0382(10) Uani 1 1 d . . . . .
H52 H 1.022983 0.374066 0.238949 0.051 Uiso 1 1 calc R . . . .
C53 C 0.9479(2) 0.3070(3) 0.20681(16) 0.0343(9) Uani 1 1 d . . . . .
C54 C 0.8773(2) 0.2825(2) 0.20884(15) 0.0316(9) Uani 1 1 d . . . . .
H54 H 0.860405 0.248990 0.184998 0.042 Uiso 1 1 calc R . . . .
C55 C 0.9593(3) 0.4324(3) 0.31870(19) 0.0514(13) Uani 1 1 d D . . . .
F13 F 0.9334(5) 0.4220(7) 0.3625(3) 0.089(4) Uani 0.557(10) 1 d D U P D 1
F14 F 0.9673(7) 0.4997(4) 0.3039(4) 0.110(5) Uani 0.557(10) 1 d D U P D 1
F15 F 1.0340(3) 0.4100(5) 0.3286(2) 0.064(2) Uani 0.557(10) 1 d D U P D 1
F13' F 0.9054(4) 0.4860(4) 0.3312(3) 0.049(2) Uani 0.443(10) 1 d D U P D 2
F14' F 1.0138(5) 0.4702(7) 0.3088(5) 0.090(5) Uani 0.443(10) 1 d D U P D 2
F15' F 0.9627(8) 0.3962(6) 0.3630(4) 0.079(4) Uani 0.443(10) 1 d D U P D 2
C56 C 0.9947(3) 0.2768(3) 0.1669(2) 0.0464(12) Uani 1 1 d . . . . .
F16 F 1.0606(3) 0.3015(5) 0.1696(3) 0.093(3) Uani 0.826(14) 1 d . U P E 1
F17 F 0.9700(3) 0.2926(5) 0.12185(17) 0.083(2) Uani 0.826(14) 1 d . U P E 1
F18 F 0.9985(6) 0.2042(3) 0.1691(3) 0.093(3) Uani 0.826(14) 1 d . U P E 1
F16' F 1.037(2) 0.3218(18) 0.1417(14) 0.086(9) Uani 0.174(14) 1 d . U P E 2
F17' F 0.9613(13) 0.240(2) 0.1284(13) 0.077(8) Uani 0.174(14) 1 d . U P E 2
F18' F 1.039(2) 0.226(3) 0.1809(10) 0.084(9) Uani 0.174(14) 1 d . U P E 2
C57 C 0.7120(2) 0.2463(2) 0.20091(14) 0.0263(8) Uani 1 1 d . . . . .
C58 C 0.7198(2) 0.2871(2) 0.15655(14) 0.0274(8) Uani 1 1 d . . . . .
H58 H 0.751711 0.326554 0.156101 0.036 Uiso 1 1 calc R . . . .
C59 C 0.6807(2) 0.2696(2) 0.11340(14) 0.0303(8) Uani 1 1 d . . . . .
C60 C 0.6321(2) 0.2120(2) 0.11236(15) 0.0307(8) Uani 1 1 d . . . . .
H60 H 0.605730 0.200998 0.083480 0.041 Uiso 1 1 calc R . . . .
C61 C 0.6237(2) 0.1711(2) 0.15575(15) 0.0318(9) Uani 1 1 d . . . . .
C62 C 0.6623(2) 0.1890(2) 0.19898(15) 0.0303(8) Uani 1 1 d . . . . .
H62 H 0.654605 0.161521 0.227753 0.040 Uiso 1 1 calc R . . . .
C63 C 0.6936(3) 0.3139(3) 0.06736(15) 0.0409(11) Uani 1 1 d . . . . .
F19 F 0.6884(3) 0.38668(19) 0.07524(12) 0.0795(13) Uani 1 1 d . . . . .
F20 F 0.75972(18) 0.3020(2) 0.05013(11) 0.0679(11) Uani 1 1 d . . . . .
F21 F 0.64857(18) 0.29841(18) 0.02964(10) 0.0509(7) Uani 1 1 d . . . . .
C64 C 0.5720(4) 0.1085(3) 0.1568(2) 0.0537(14) Uani 1 1 d . . . . .
F22 F 0.5521(2) 0.08375(19) 0.11177(12) 0.0616(9) Uani 1 1 d . . . . .
F23 F 0.5975(3) 0.0506(2) 0.18221(17) 0.1044(19) Uani 1 1 d . . . . .
F24 F 0.5119(3) 0.1268(3) 0.17971(18) 0.1038(18) Uani 1 1 d . . . . .
B1 B 0.7521(3) 0.2702(3) 0.25321(16) 0.0282(9) Uani 1 1 d . . . . .

loop_
_atom_site_aniso_label
_atom_site_aniso_U_11
_atom_site_aniso_U_22
_atom_site_aniso_U_33
_atom_site_aniso_U_23
_atom_site_aniso_U_13
_atom_site_aniso_U_12
Ce1 0.03388(14) 0.03119(13) 0.03137(13) 0.00497(9) -0.01058(9) -0.00286(9)
Si1 0.0524(13) 0.0611(18) 0.0489(15) 0.0305(13) -0.0134(11) -0.0099(12)
C1 0.061(5) 0.061(5) 0.092(6) 0.038(5) -0.007(4) 0.000(4)
C2 0.091(7) 0.106(8) 0.051(5) 0.033(5) -0.030(5) -0.012(6)
C3 0.048(4) 0.063(5) 0.035(3) 0.005(4) 0.004(3) -0.012(4)
Si2 0.0268(11) 0.0619(17) 0.094(3) 0.0146(17) -0.0112(14) -0.0014(10)
C4 0.046(5) 0.095(7) 0.161(11) -0.005(8) -0.023(7) 0.011(5)
C5 0.046(5) 0.087(7) 0.105(8) 0.027(6) -0.032(5) -0.018(4)
C6 0.039(6) 0.090(6) 0.092(8) 0.003(6) 0.013(5) -0.021(6)
Si1' 0.053(5) 0.061(6) 0.052(5) 0.027(4) -0.027(4) -0.015(4)
C1' 0.056(11) 0.048(11) 0.079(12) 0.020(10) -0.040(10) -0.021(9)
C2' 0.066(10) 0.080(11) 0.049(10) 0.033(9) -0.033(9) -0.013(10)
C3' 0.049(10) 0.063(11) 0.048(10) 0.021(10) -0.013(9) -0.015(10)
Si2' 0.055(6) 0.076(7) 0.076(7) 0.051(5) -0.017(5) -0.015(5)
C4' 0.038(10) 0.077(11) 0.100(12) 0.033(11) -0.015(11) -0.012(9)
C5' 0.055(13) 0.095(14) 0.081(13) 0.034(12) -0.036(11) -0.021(12)
C6' 0.024(12) 0.075(11) 0.074(13) 0.028(11) -0.003(11) -0.017(12)
Si3 0.0405(7) 0.0272(6) 0.0632(9) -0.0111(6) 0.0001(6) -0.0006(5)
Si4 0.0538(8) 0.0600(9) 0.0281(6) -0.0072(6) 0.0014(6) -0.0178(7)
Si5 0.0396(6) 0.0378(6) 0.0276(6) -0.0053(5) 0.0016(5) -0.0098(5)
Si6 0.0389(6) 0.0258(5) 0.0287(6) -0.0052(4) 0.0016(5) -0.0003(5)
N1 0.038(2) 0.065(3) 0.057(3) 0.033(2) -0.021(2) -0.007(2)
N2 0.0291(18) 0.0346(19) 0.049(2) -0.0075(17) -0.0029(16) 0.0039(15)
N3 0.0336(18) 0.0288(17) 0.0243(16) -0.0030(13) 0.0014(13) -0.0018(14)
N4 0.0350(19) 0.0319(18) 0.0337(19) -0.0112(15) 0.0019(15) -0.0036(15)
N5 0.052(2) 0.0370(19) 0.0140(15) 0.0007(13) -0.0004(14) -0.0112(16)
N6 0.0322(17) 0.0320(17) 0.0189(15) -0.0024(13) 0.0056(13) -0.0024(14)
N7 0.0351(18) 0.0289(17) 0.0177(14) -0.0053(12) 0.0046(13) -0.0051(13)
C7 0.033(2) 0.0236(18) 0.0294(19) -0.0059(15) -0.0034(16) 0.0031(15)
C8 0.034(3) 0.050(3) 0.089(4) -0.028(3) 0.012(3) 0.004(2)
C9 0.067(5) 0.067(5) 0.167(9) -0.023(5) -0.006(5) 0.039(4)
C10 0.045(3) 0.075(5) 0.133(7) -0.038(5) 0.043(4) -0.016(3)
C11 0.031(2) 0.033(2) 0.0261(19) -0.0078(16) 0.0037(16) -0.0008(16)
C12 0.048(3) 0.079(4) 0.035(3) 0.003(3) 0.009(2) -0.010(3)
C13 0.048(3) 0.042(3) 0.063(3) 0.003(2) 0.017(3) 0.012(2)
C14 0.122(6) 0.045(3) 0.064(4) 0.014(3) -0.017(4) -0.006(4)
C15 0.068(4) 0.038(3) 0.108(6) -0.028(3) 0.005(4) 0.011(3)
C16 0.049(3) 0.037(3) 0.132(7) -0.001(4) 0.004(4) -0.010(2)
C17 0.075(4) 0.081(5) 0.048(3) 0.011(3) -0.009(3) -0.013(3)
C18 0.224(13) 0.086(6) 0.048(4) -0.029(4) 0.009(6) 0.000(7)
C19 0.063(4) 0.099(6) 0.059(4) 0.027(4) -0.019(3) -0.020(4)
C20 0.0297(19) 0.0304(19) 0.0164(16) -0.0013(14) -0.0004(14) -0.0038(15)
C21 0.080(4) 0.051(3) 0.0172(19) -0.0058(19) 0.013(2) -0.031(3)
C22 0.077(4) 0.110(6) 0.025(2) 0.005(3) 0.001(3) -0.023(4)
C23 0.068(4) 0.067(4) 0.029(2) -0.007(2) 0.014(2) 0.000(3)
C24 0.049(3) 0.032(2) 0.026(2) 0.0014(17) 0.0123(18) 0.0022(19)
C25 0.063(4) 0.075(4) 0.057(4) 0.006(3) 0.021(3) -0.001(3)
C26 0.072(4) 0.090(5) 0.029(3) 0.005(3) 0.000(3) -0.005(4)
C27 0.045(3) 0.053(3) 0.053(3) 0.002(2) -0.010(2) -0.004(2)
C28 0.062(3) 0.057(3) 0.022(2) -0.015(2) 0.000(2) -0.012(3)
C29 0.060(3) 0.051(3) 0.051(3) 0.002(2) 0.002(3) -0.028(3)
C30 0.046(3) 0.040(3) 0.051(3) -0.014(2) 0.006(2) 0.007(2)
C31 0.062(3) 0.047(3) 0.035(2) 0.010(2) 0.004(2) 0.014(2)
C32 0.050(3) 0.032(2) 0.052(3) -0.007(2) -0.016(2) 0.001(2)
C33 0.031(2) 0.039(2) 0.0173(17) 0.0057(15) 0.0031(14) 0.0005(17)
C34 0.038(2) 0.040(2) 0.0236(19) 0.0056(17) 0.0068(16) 0.0035(18)
C35 0.035(2) 0.043(3) 0.038(2) 0.010(2) 0.0035(18) 0.0043(19)
C36 0.033(2) 0.047(3) 0.037(2) 0.018(2) -0.0012(18) -0.0047(19)
C37 0.036(2) 0.050(3) 0.0224(19) 0.0105(18) -0.0002(16) -0.0108(19)
C38 0.036(2) 0.043(2) 0.0195(18) 0.0051(16) 0.0044(16) -0.0047(18)
C39 0.063(4) 0.045(3) 0.056(3) 0.006(2) 0.007(3) 0.016(3)
F1 0.181(5) 0.061(3) 0.127(4) 0.008(3) 0.108(4) 0.033(3)
F2 0.091(3) 0.067(2) 0.083(3) -0.025(2) -0.016(2) 0.010(2)
F3 0.121(4) 0.052(2) 0.088(3) 0.001(2) -0.035(3) 0.033(2)
C40 0.059(3) 0.059(3) 0.025(2) 0.013(2) -0.006(2) -0.014(3)
F4 0.153(7) 0.077(5) 0.034(3) 0.019(3) -0.034(3) 0.023(5)
F5 0.086(5) 0.186(10) 0.016(3) -0.010(4) 0.011(3) -0.037(5)
F6 0.158(8) 0.046(3) 0.029(3) 0.008(2) -0.028(4) -0.034(4)
F4' 0.094(11) 0.142(19) 0.035(7) 0.008(10) -0.018(7) -0.029(12)
F5' 0.105(14) 0.050(8) 0.009(5) 0.008(5) -0.004(7) -0.031(8)
F6' 0.175(19) 0.057(8) 0.013(5) -0.006(5) -0.009(9) 0.029(12)
C41 0.031(2) 0.050(3) 0.0165(17) -0.0052(17) 0.0029(15) 0.0019(18)
C42 0.036(2) 0.056(3) 0.024(2) -0.0048(19) 0.0057(17) -0.004(2)
C43 0.032(2) 0.081(4) 0.029(2) -0.016(2) 0.0076(18) -0.005(2)
C44 0.035(2) 0.077(4) 0.039(3) -0.020(3) 0.002(2) 0.012(2)
C45 0.039(2) 0.062(3) 0.031(2) -0.011(2) 0.0009(19) 0.015(2)
C46 0.036(2) 0.048(3) 0.0205(18) -0.0036(17) 0.0028(16) 0.0055(19)
C47 0.047(3) 0.112(6) 0.056(4) -0.011(4) 0.022(3) -0.001(4)
F7 0.095(4) 0.223(7) 0.096(4) 0.053(5) 0.065(3) 0.017(4)
F8 0.111(4) 0.276(9) 0.092(4) -0.068(5) 0.053(3) -0.125(5)
F9 0.102(4) 0.143(5) 0.104(4) -0.044(3) 0.073(3) -0.021(3)
C48 0.051(3) 0.062(4) 0.059(3) -0.008(3) 0.005(3) 0.021(3)
F10 0.122(10) 0.047(4) 0.079(6) -0.014(4) -0.037(6) -0.005(5)
F11 0.067(6) 0.036(4) 0.183(15) 0.019(6) 0.060(8) 0.015(4)
F12 0.065(5) 0.059(5) 0.056(5) 0.009(4) -0.018(4) 0.006(4)
F10' 0.104(10) 0.073(7) 0.089(8) -0.018(6) -0.005(8) -0.010(7)
F11' 0.074(8) 0.061(6) 0.058(5) 0.004(4) 0.008(4) 0.025(5)
F12' 0.102(9) 0.107(9) 0.129(14) -0.012(10) 0.007(9) 0.074(8)
C49 0.0310(19) 0.0306(19) 0.0163(16) 0.0039(14) 0.0029(14) 0.0031(15)
C50 0.038(2) 0.032(2) 0.0199(17) 0.0025(15) 0.0028(15) 0.0030(17)
C51 0.042(2) 0.040(2) 0.026(2) 0.0076(17) -0.0013(17) -0.0025(19)
C52 0.034(2) 0.047(3) 0.033(2) 0.0100(19) 0.0012(18) -0.0062(19)
C53 0.036(2) 0.038(2) 0.030(2) 0.0079(17) 0.0092(17) 0.0055(18)
C54 0.038(2) 0.038(2) 0.0193(17) 0.0028(16) 0.0065(16) 0.0034(18)
C55 0.063(3) 0.050(3) 0.041(3) 0.005(2) -0.011(2) -0.020(3)
F13 0.064(6) 0.156(12) 0.047(5) -0.051(6) 0.024(4) -0.049(6)
F14 0.165(12) 0.052(5) 0.109(7) -0.001(5) -0.066(8) -0.026(6)
F15 0.049(3) 0.107(6) 0.035(3) -0.012(3) -0.009(2) -0.001(4)
F13' 0.068(5) 0.045(4) 0.034(4) -0.019(3) -0.004(3) -0.006(3)
F14' 0.051(5) 0.101(10) 0.118(10) -0.069(8) 0.037(6) -0.043(6)
F15' 0.134(12) 0.057(5) 0.044(6) 0.011(5) -0.045(7) -0.002(6)
C56 0.043(3) 0.056(3) 0.041(3) 0.006(2) 0.019(2) 0.006(2)
F16 0.046(3) 0.148(7) 0.086(5) -0.042(5) 0.034(3) -0.009(3)
F17 0.086(4) 0.135(6) 0.029(2) 0.002(3) 0.027(2) 0.045(4)
F18 0.120(6) 0.059(3) 0.105(6) -0.001(3) 0.080(5) 0.021(4)
F16' 0.085(17) 0.099(16) 0.077(16) -0.005(13) 0.056(13) -0.053(13)
F17' 0.047(11) 0.109(19) 0.077(15) -0.047(15) 0.016(10) 0.006(13)
F18' 0.087(17) 0.12(2) 0.043(11) 0.028(13) 0.018(12) 0.060(15)
C57 0.0294(19) 0.033(2) 0.0167(16) -0.0009(14) 0.0030(14) 0.0028(15)
C58 0.035(2) 0.0275(19) 0.0195(17) -0.0001(14) 0.0052(15) -0.0012(16)
C59 0.036(2) 0.038(2) 0.0171(17) -0.0006(15) 0.0021(15) 0.0068(17)
C60 0.037(2) 0.034(2) 0.0208(18) -0.0016(15) 0.0010(16) 0.0029(17)
C61 0.036(2) 0.035(2) 0.0239(19) -0.0007(16) 0.0032(16) 0.0021(17)
C62 0.037(2) 0.035(2) 0.0198(18) 0.0030(15) 0.0052(15) -0.0001(17)
C63 0.058(3) 0.047(3) 0.0171(18) 0.0065(18) -0.0042(18) -0.004(2)
F19 0.159(4) 0.0434(18) 0.0351(17) 0.0152(14) -0.013(2) -0.014(2)
F20 0.0567(19) 0.118(3) 0.0297(15) 0.0302(18) 0.0080(14) -0.012(2)
F21 0.0657(19) 0.0611(19) 0.0254(13) 0.0114(13) -0.0105(13) -0.0041(15)
C64 0.075(4) 0.050(3) 0.035(3) 0.004(2) -0.004(3) -0.018(3)
F22 0.084(2) 0.056(2) 0.0443(17) -0.0023(15) -0.0099(16) -0.0257(18)
F23 0.181(5) 0.050(2) 0.079(3) 0.030(2) -0.058(3) -0.050(3)
F24 0.092(3) 0.134(4) 0.087(3) -0.023(3) 0.046(3) -0.064(3)
B1 0.033(2) 0.037(2) 0.0151(18) -0.0022(17) 0.0050(16) 0.0014(18)

loop_
_atom_type_symbol
_atom_type_description
_atom_type_scat_dispersion_real
_atom_type_scat_dispersion_imag
_atom_type_scat_source
C C 0.0033 0.0016 'International Tables Vol C Tables 4.2.6.8 and 6.1.1.4'
H H 0.0000 0.0000 'International Tables Vol C Tables 4.2.6.8 and 6.1.1.4'
B B 0.0013 0.0007 'International Tables Vol C Tables 4.2.6.8 and 6.1.1.4'
Ce Ce -0.2486 2.6331 'International Tables Vol C Tables 4.2.6.8 and 6.1.1.4'
F F 0.0171 0.0103 'International Tables Vol C Tables 4.2.6.8 and 6.1.1.4'
N N 0.0061 0.0033 'International Tables Vol C Tables 4.2.6.8 and 6.1.1.4'
Si Si 0.0817 0.0704 'International Tables Vol C Tables 4.2.6.8 and 6.1.1.4'

loop_
_geom_angle_atom_site_label_1
_geom_angle_atom_site_label_2
_geom_angle_atom_site_label_3
_geom_angle
_geom_angle_site_symmetry_1
_geom_angle_site_symmetry_3
_geom_angle_publ_flag
Si1 Ce1 Si2 53.77(10) . . ?
Si2' Ce1 Si1' 50.8(3) . . ?
N1 Ce1 Si1 27.88(13) . . ?
N1 Ce1 Si2 25.94(14) . . ?
N1 Ce1 Si1' 26.9(2) . . ?
N1 Ce1 Si2' 24.0(3) . . ?
N1 Ce1 N2 103.58(18) . . ?
N1 Ce1 N3 125.20(15) . . ?
N1 Ce1 N5 105.06(18) . . ?
N1 Ce1 N6 124.17(15) . . ?
N1 Ce1 C7 117.27(17) . . ?
N1 Ce1 C20 116.83(16) . . ?
N2 Ce1 Si1 105.50(13) . . ?
N2 Ce1 Si2 100.93(12) . . ?
N2 Ce1 Si1' 93.2(3) . . ?
N2 Ce1 Si2' 110.2(4) . . ?
N2 Ce1 N5 151.35(13) . . ?
N2 Ce1 C7 28.26(12) . . ?
N2 Ce1 C20 131.23(12) . . ?
N3 Ce1 Si1 102.29(10) . . ?
N3 Ce1 Si2 144.39(11) . . ?
N3 Ce1 Si1' 98.7(2) . . ?
N3 Ce1 Si2' 148.3(3) . . ?
N3 Ce1 N2 56.55(12) . . ?
N3 Ce1 N5 105.70(13) . . ?
N3 Ce1 N6 110.62(12) . . ?
N3 Ce1 C7 28.29(12) . . ?
N3 Ce1 C20 111.68(12) . . ?
N5 Ce1 Si1 100.10(12) . . ?
N5 Ce1 Si2 104.51(12) . . ?
N5 Ce1 Si1' 112.9(3) . . ?
N5 Ce1 Si2' 95.9(4) . . ?
N5 Ce1 C7 130.78(12) . . ?
N5 Ce1 C20 28.15(11) . . ?
N6 Ce1 Si1 143.37(10) . . ?
N6 Ce1 Si2 101.64(11) . . ?
N6 Ce1 Si1' 150.4(2) . . ?
N6 Ce1 Si2' 100.5(3) . . ?
N6 Ce1 N2 105.81(13) . . ?
N6 Ce1 N5 56.28(11) . . ?
N6 Ce1 C7 110.93(12) . . ?
N6 Ce1 C20 28.16(11) . . ?
C7 Ce1 Si1 105.66(11) . . ?
C7 Ce1 Si2 124.59(11) . . ?
C7 Ce1 Si1' 96.6(3) . . ?
C7 Ce1 Si2' 132.7(4) . . ?
C7 Ce1 C20 125.88(11) . . ?
C20 Ce1 Si1 123.07(11) . . ?
C20 Ce1 Si2 103.86(10) . . ?
C20 Ce1 Si1' 134.8(3) . . ?
C20 Ce1 Si2' 98.3(4) . . ?
C1 Si1 Ce1 119.7(3) . . ?
C1 Si1 C2 109.5(5) . . ?
C1 Si1 C3 108.2(4) . . ?
C2 Si1 Ce1 128.5(4) . . ?
C3 Si1 Ce1 70.5(3) . . ?
C3 Si1 C2 108.9(5) . . ?
N1 Si1 Ce1 35.21(14) . . ?
N1 Si1 C1 109.5(4) . . ?
N1 Si1 C2 114.9(4) . . ?
N1 Si1 C3 105.6(3) . . ?
C4 Si2 Ce1 128.6(4) . . ?
C5 Si2 Ce1 118.1(4) . . ?
C5 Si2 C4 109.7(6) . . ?
C6 Si2 Ce1 71.0(3) . . ?
C6 Si2 C4 111.2(7) . . ?
C6 Si2 C5 108.5(6) . . ?
N1 Si2 Ce1 32.68(16) . . ?
N1 Si2 C4 113.6(5) . . ?
N1 Si2 C5 110.0(4) . . ?
N1 Si2 C6 103.6(4) . . ?
C1' Si1' Ce1 119.0(11) . . ?
C1' Si1' C2' 114.3(16) . . ?
C1' Si1' C3' 109.5(16) . . ?
C2' Si1' Ce1 123.0(13) . . ?
C3' Si1' Ce1 74.9(11) . . ?
C3' Si1' C2' 105.3(18) . . ?
N1 Si1' Ce1 32.8(2) . . ?
N1 Si1' C1' 121.4(14) . . ?
N1 Si1' C2' 100.8(13) . . ?
N1 Si1' C3' 104.0(12) . . ?
C4' Si2' Ce1 128.2(15) . . ?
C4' Si2' C5' 111(2) . . ?
C4' Si2' C6' 99(2) . . ?
C5' Si2' Ce1 115.7(14) . . ?
C5' Si2' C6' 111(2) . . ?
C6' Si2' Ce1 83.3(10) . . ?
N1 Si2' Ce1 31.5(4) . . ?
N1 Si2' C4' 104.4(15) . . ?
N1 Si2' C5' 120.1(17) . . ?
N1 Si2' C6' 108.4(13) . . ?
N4 Si3 C14 109.8(3) . . ?
N4 Si3 C15 111.0(3) . . ?
N4 Si3 C16 110.7(2) . . ?
C14 Si3 C15 110.4(4) . . ?
C14 Si3 C16 107.0(4) . . ?
C15 Si3 C16 107.9(3) . . ?
N4 Si4 C17 109.7(2) . . ?
N4 Si4 C18 109.1(4) . . ?
N4 Si4 C19 112.0(2) . . ?
C17 Si4 C19 105.7(4) . . ?
C18 Si4 C17 111.0(4) . . ?
C18 Si4 C19 109.4(5) . . ?
N7 Si5 C27 108.2(2) . . ?
N7 Si5 C28 113.2(2) . . ?
N7 Si5 C29 108.8(2) . . ?
C28 Si5 C27 110.0(3) . . ?
C29 Si5 C27 108.4(3) . . ?
C29 Si5 C28 108.0(3) . . ?
N7 Si6 C30 109.2(2) . . ?
N7 Si6 C31 114.8(2) . . ?
N7 Si6 C32 108.0(2) . . ?
C30 Si6 C31 107.5(3) . . ?
C30 Si6 C32 108.3(2) . . ?
C32 Si6 C31 108.9(3) . . ?
Si1 N1 Ce1 116.9(2) . . ?
Si2 N1 Ce1 121.4(3) . . ?
Si2 N1 Si1 121.5(3) . . ?
Si1' N1 Ce1 120.4(4) . . ?
Si2' N1 Ce1 124.6(6) . . ?
Si2' N1 Si1' 115.1(6) . . ?
C7 N2 Ce1 94.7(3) . . ?
C7 N2 C8 122.0(4) . . ?
C8 N2 Ce1 142.2(3) . . ?
C7 N3 Ce1 95.3(2) . . ?
C7 N3 C11 120.7(3) . . ?
C11 N3 Ce1 142.7(3) . . ?
Si4 N4 Si3 121.5(2) . . ?
C7 N4 Si3 117.8(3) . . ?
C7 N4 Si4 120.6(3) . . ?
C20 N5 Ce1 94.9(2) . . ?
C20 N5 C21 120.9(4) . . ?
C21 N5 Ce1 143.9(3) . . ?
C20 N6 Ce1 95.9(2) . . ?
C20 N6 C24 121.9(3) . . ?
C24 N6 Ce1 142.1(3) . . ?
Si6 N7 Si5 121.6(2) . . ?
C20 N7 Si5 117.9(3) . . ?
C20 N7 Si6 120.5(3) . . ?
N2 C7 Ce1 57.0(2) . . ?
N2 C7 N3 113.4(4) . . ?
N2 C7 N4 123.5(4) . . ?
N3 C7 Ce1 56.4(2) . . ?
N3 C7 N4 123.1(4) . . ?
N4 C7 Ce1 178.4(3) . . ?
N2 C8 C9 109.6(6) . . ?
N2 C8 C10 110.1(5) . . ?
C10 C8 C9 111.1(6) . . ?
N3 C11 C12 112.7(4) . . ?
N3 C11 C13 108.5(4) . . ?
C12 C11 C13 109.0(4) . . ?
N5 C20 Ce1 56.9(2) . . ?
N5 C20 N6 112.8(4) . . ?
N5 C20 N7 124.3(3) . . ?
N6 C20 Ce1 55.9(2) . . ?
N6 C20 N7 123.0(3) . . ?
N7 C20 Ce1 176.7(3) . . ?
N5 C21 C22 110.5(5) . . ?
N5 C21 C23 111.0(4) . . ?
C22 C21 C23 110.9(4) . . ?
N6 C24 C25 111.0(4) . . ?
N6 C24 C26 109.5(4) . . ?
C26 C24 C25 110.2(5) . . ?
C34 C33 C38 115.7(4) . . ?
C34 C33 B1 121.9(3) . . ?
C38 C33 B1 121.9(4) . . ?
C35 C34 C33 121.9(4) . . ?
C34 C35 C39 118.6(4) . . ?
C36 C35 C34 120.8(5) . . ?
C36 C35 C39 120.6(4) . . ?
C37 C36 C35 118.4(4) . . ?
C36 C37 C38 121.0(4) . . ?
C36 C37 C40 120.1(4) . . ?
C38 C37 C40 118.9(5) . . ?
C37 C38 C33 122.2(4) . . ?
F1 C39 C35 113.3(5) . . ?
F1 C39 F2 104.2(6) . . ?
F1 C39 F3 109.4(5) . . ?
F2 C39 C35 111.8(5) . . ?
F3 C39 C35 113.8(5) . . ?
F3 C39 F2 103.5(5) . . ?
F4 C40 C37 110.9(5) . . ?
F5 C40 C37 109.0(5) . . ?
F5 C40 F4 104.8(7) . . ?
F6 C40 C37 112.8(5) . . ?
F6 C40 F4 106.6(6) . . ?
F6 C40 F5 112.5(8) . . ?
F4' C40 C37 115.8(9) . . ?
F4' C40 F6' 103.0(15) . . ?
F5' C40 C37 119.4(8) . . ?
F5' C40 F4' 103.6(12) . . ?
F5' C40 F6' 97.4(13) . . ?
F6' C40 C37 114.9(7) . . ?
C42 C41 B1 122.6(4) . . ?
C46 C41 C42 116.0(4) . . ?
C46 C41 B1 121.0(4) . . ?
C41 C42 C43 120.9(5) . . ?
C42 C43 C47 118.4(6) . . ?
C44 C43 C42 122.0(5) . . ?
C44 C43 C47 119.6(5) . . ?
C43 C44 C45 118.1(5) . . ?
C44 C45 C48 119.7(5) . . ?
C46 C45 C44 119.7(5) . . ?
C46 C45 C48 120.6(5) . . ?
C45 C46 C41 123.2(4) . . ?
F7 C47 C43 111.0(5) . . ?
F8 C47 C43 115.9(6) . . ?
F8 C47 F7 106.6(8) . . ?
F8 C47 F9 110.7(6) . . ?
F9 C47 C43 112.6(7) . . ?
F9 C47 F7 98.5(6) . . ?
F10 C48 C45 110.2(6) . . ?
F11 C48 C45 115.4(5) . . ?
F11 C48 F10 106.0(8) . . ?
F11 C48 F12 108.4(8) . . ?
F12 C48 C45 114.6(7) . . ?
F12 C48 F10 101.0(7) . . ?
F10' C48 C45 111.2(8) . . ?
F10' C48 F11' 107.4(8) . . ?
F10' C48 F12' 115.2(10) . . ?
F11' C48 C45 108.0(6) . . ?
F12' C48 C45 108.2(10) . . ?
F12' C48 F11' 106.6(9) . . ?
C50 C49 B1 121.8(3) . . ?
C54 C49 C50 115.5(4) . . ?
C54 C49 B1 122.0(4) . . ?
C51 C50 C49 123.1(4) . . ?
C50 C51 C52 120.6(4) . . ?
C50 C51 C55 119.4(4) . . ?
C52 C51 C55 120.1(4) . . ?
C53 C52 C51 117.0(4) . . ?
C52 C53 C54 122.0(4) . . ?
C52 C53 C56 119.3(4) . . ?
C54 C53 C56 118.7(4) . . ?
C53 C54 C49 121.7(4) . . ?
F13 C55 C51 115.0(6) . . ?
F13 C55 F15 99.7(6) . . ?
F14 C55 C51 114.0(6) . . ?
F14 C55 F13 117.7(9) . . ?
F14 C55 F15 101.5(7) . . ?
F15 C55 C51 105.8(5) . . ?
F13' C55 C51 110.2(5) . . ?
F14' C55 C51 117.3(6) . . ?
F14' C55 F13' 104.9(7) . . ?
F14' C55 F15' 114.9(9) . . ?
F15' C55 C51 109.4(7) . . ?
F15' C55 F13' 98.1(7) . . ?
F16 C56 C53 113.5(5) . . ?
F16 C56 F17 106.8(6) . . ?
F16 C56 F18 106.7(6) . . ?
F17 C56 C53 112.2(5) . . ?
F17 C56 F18 106.0(7) . . ?
F18 C56 C53 111.2(4) . . ?
F16' C56 C53 120.1(14) . . ?
F16' C56 F17' 100(2) . . ?
F17' C56 C53 116.9(10) . . ?
F18' C56 C53 115.8(13) . . ?
F18' C56 F16' 102(2) . . ?
F18' C56 F17' 99(2) . . ?
C58 C57 B1 122.2(4) . . ?
C62 C57 C58 116.0(4) . . ?
C62 C57 B1 121.5(3) . . ?
C59 C58 C57 121.5(4) . . ?
C58 C59 C63 118.3(4) . . ?
C60 C59 C58 121.4(4) . . ?
C60 C59 C63 120.2(4) . . ?
C59 C60 C61 118.0(4) . . ?
C60 C61 C62 120.5(4) . . ?
C60 C61 C64 120.3(4) . . ?
C62 C61 C64 119.2(4) . . ?
C61 C62 C57 122.6(4) . . ?
F19 C63 C59 112.5(4) . . ?
F19 C63 F20 106.4(5) . . ?
F20 C63 C59 111.2(4) . . ?
F21 C63 C59 113.8(4) . . ?
F21 C63 F19 106.3(4) . . ?
F21 C63 F20 106.1(4) . . ?
F22 C64 C61 114.1(4) . . ?
F22 C64 F24 106.1(5) . . ?
F23 C64 C61 112.4(5) . . ?
F23 C64 F22 107.0(5) . . ?
F23 C64 F24 104.8(5) . . ?
F24 C64 C61 111.9(5) . . ?
C33 B1 C41 113.0(3) . . ?
C33 B1 C49 102.4(3) . . ?
C41 B1 C49 111.4(4) . . ?
C57 B1 C33 112.4(4) . . ?
C57 B1 C41 104.2(3) . . ?
C57 B1 C49 113.7(3) . . ?

loop_
_geom_bond_atom_site_label_1
_geom_bond_atom_site_label_2
_geom_bond_distance
_geom_bond_site_symmetry_2
_geom_bond_publ_flag
Ce1 Si1 3.364(2) . ?
Ce1 Si2 3.440(4) . ?
Ce1 Si1' 3.468(10) . ?
Ce1 Si2' 3.432(18) . ?
Ce1 N1 2.175(4) . ?
Ce1 N2 2.377(4) . ?
Ce1 N3 2.361(3) . ?
Ce1 N5 2.391(4) . ?
Ce1 N6 2.367(3) . ?
Ce1 C7 2.823(4) . ?
Ce1 C20 2.843(4) . ?
Si1 C1 1.848(10) . ?
Si1 C2 1.859(10) . ?
Si1 C3 1.857(9) . ?
Si1 N1 1.764(5) . ?
Si2 C4 1.876(12) . ?
Si2 C5 1.863(12) . ?
Si2 C6 1.850(15) . ?
Si2 N1 1.763(6) . ?
Si1' C1' 1.86(4) . ?
Si1' C2' 1.90(4) . ?
Si1' C3' 1.87(4) . ?
Si1' N1 1.817(12) . ?
Si2' C4' 1.89(5) . ?
Si2' C5' 1.92(5) . ?
Si2' C6' 2.02(5) . ?
Si2' N1 1.694(19) . ?
Si3 N4 1.778(4) . ?
Si3 C14 1.839(7) . ?
Si3 C15 1.868(6) . ?
Si3 C16 1.870(6) . ?
Si4 N4 1.767(4) . ?
Si4 C17 1.857(7) . ?
Si4 C18 1.828(8) . ?
Si4 C19 1.903(7) . ?
Si5 N7 1.775(3) . ?
Si5 C27 1.868(6) . ?
Si5 C28 1.864(5) . ?
Si5 C29 1.856(5) . ?
Si6 N7 1.767(4) . ?
Si6 C30 1.851(5) . ?
Si6 C31 1.875(5) . ?
Si6 C32 1.865(5) . ?
N2 C7 1.341(6) . ?
N2 C8 1.472(6) . ?
N3 C7 1.344(5) . ?
N3 C11 1.479(5) . ?
N4 C7 1.417(5) . ?
N5 C20 1.346(5) . ?
N5 C21 1.486(6) . ?
N6 C20 1.349(5) . ?
N6 C24 1.470(5) . ?
N7 C20 1.414(5) . ?
C8 C9 1.527(10) . ?
C8 C10 1.516(9) . ?
C11 C12 1.511(6) . ?
C11 C13 1.521(7) . ?
C21 C22 1.502(8) . ?
C21 C23 1.528(8) . ?
C24 C25 1.537(8) . ?
C24 C26 1.481(7) . ?
C33 C34 1.400(6) . ?
C33 C38 1.404(5) . ?
C33 B1 1.636(6) . ?
C34 C35 1.392(6) . ?
C35 C36 1.381(7) . ?
C35 C39 1.492(8) . ?
C36 C37 1.378(7) . ?
C37 C38 1.383(6) . ?
C37 C40 1.498(6) . ?
C39 F1 1.307(7) . ?
C39 F2 1.355(8) . ?
C39 F3 1.314(7) . ?
C40 F4 1.340(8) . ?
C40 F5 1.304(9) . ?
C40 F6 1.264(8) . ?
C40 F4' 1.302(19) . ?
C40 F5' 1.284(16) . ?
C40 F6' 1.465(18) . ?
C41 C42 1.399(6) . ?
C41 C46 1.395(7) . ?
C41 B1 1.636(6) . ?
C42 C43 1.402(7) . ?
C43 C44 1.368(9) . ?
C43 C47 1.503(8) . ?
C44 C45 1.397(8) . ?
C45 C46 1.391(6) . ?
C45 C48 1.499(8) . ?
C47 F7 1.364(10) . ?
C47 F8 1.237(8) . ?
C47 F9 1.323(8) . ?
C48 F10 1.390(10) . ?
C48 F11 1.338(9) . ?
C48 F12 1.347(10) . ?
C48 F10' 1.315(11) . ?
C48 F11' 1.408(10) . ?
C48 F12' 1.320(11) . ?
C49 C50 1.399(6) . ?
C49 C54 1.396(5) . ?
C49 B1 1.637(6) . ?
C50 C51 1.388(6) . ?
C51 C52 1.396(7) . ?
C51 C55 1.501(7) . ?
C52 C53 1.385(7) . ?
C53 C54 1.394(6) . ?
C53 C56 1.499(6) . ?
C55 F13 1.291(9) . ?
C55 F14 1.289(9) . ?
C55 F15 1.473(8) . ?
C55 F13' 1.441(8) . ?
C55 F14' 1.259(9) . ?
C55 F15' 1.354(10) . ?
C56 F16 1.311(8) . ?
C56 F17 1.313(7) . ?
C56 F18 1.314(8) . ?
C56 F16' 1.32(2) . ?
C56 F17' 1.37(3) . ?
C56 F18' 1.30(3) . ?
C57 C58 1.408(5) . ?
C57 C62 1.392(6) . ?
C57 B1 1.633(6) . ?
C58 C59 1.390(6) . ?
C59 C60 1.381(6) . ?
C59 C63 1.494(6) . ?
C60 C61 1.389(6) . ?
C61 C62 1.390(6) . ?
C61 C64 1.488(7) . ?
C63 F19 1.334(6) . ?
C63 F20 1.346(6) . ?
C63 F21 1.331(5) . ?
C64 F22 1.331(6) . ?
C64 F23 1.330(7) . ?
C64 F24 1.335(8) . ?
